data_7047362
loop_
_publ_author_name
'Bestgen, Sebastian'
'Chen, Qien'
'Rees, Nicholas H.'
'Goicoechea, Jose M.'

_publ_section_title
;
 Synthesis and reactivity of rare-earth metal phosphaethynolates.
;
_journal_issue 37
_journal_name_full 'Dalton transactions (Cambridge, England : 2003)'
_journal_page_first 13016
_journal_page_last 13024
_journal_paper_doi 10.1039/c8dt03427c
_journal_volume 47
_journal_year 2018
_chemical_formula_moiety 'C41 H67 N2 O7 Sm, C25 H35 N2'
_chemical_formula_sum 'C66 H102 N4 O7 Sm'
_chemical_formula_weight 1213.86
_chemical_name_systematic
;
 [Sm(18-crown-6)(THF)CH[N(Dipp)]2][CH[N(Dipp)]2]
;
_space_group_crystal_system orthorhombic
_space_group_IT_number 19
_space_group_name_Hall 'P 2ac 2ab'
_space_group_name_H-M_alt 'P 21 21 21'
_symmetry_space_group_name_Hall 'P 2ac 2ab'
_symmetry_space_group_name_H-M 'P 21 21 21'
_atom_sites_solution_hydrogens geom
_audit_creation_method SHELXL-2018/1
_audit_update_record
;
2018-07-24 deposited with the CCDC.
2018-08-23 downloaded from the CCDC.
;
_cell_angle_alpha 90
_cell_angle_beta 90
_cell_angle_gamma 90
_cell_formula_units_Z 4
_cell_length_a 11.01160(10)
_cell_length_b 20.7007(2)
_cell_length_c 28.2458(3)
_cell_measurement_reflns_used 15110
_cell_measurement_temperature 150(2)
_cell_measurement_theta_max 76.0110
_cell_measurement_theta_min 3.7620
_cell_volume 6438.57(11)
_computing_cell_refinement 'CrysAlisPro 1.171.38.43b (Rigaku OD, 2015)'
_computing_data_collection 'CrysAlisPro 1.171.38.43b (Rigaku OD, 2015)'
_computing_data_reduction 'CrysAlisPro 1.171.38.43b (Rigaku OD, 2015)'
_computing_structure_refinement 'SHELXL-2018/1 (Sheldrick, 2018)'
_computing_structure_solution 'SHELXS-97 (Sheldrick, 1990)'
_diffrn_ambient_temperature 150(2)
_diffrn_detector_area_resol_mean 10.4102
_diffrn_measured_fraction_theta_full 1.000
_diffrn_measured_fraction_theta_max 0.989
_diffrn_measurement_device_type 'SuperNova, Dual, Cu at zero, Atlas'
_diffrn_measurement_method '\w scans'
_diffrn_radiation_monochromator mirror
_diffrn_radiation_source 'SuperNova (Cu) X-ray Source'
_diffrn_radiation_type CuK\a
_diffrn_radiation_wavelength 1.54184
_diffrn_reflns_av_R_equivalents 0.0501
_diffrn_reflns_av_unetI/netI 0.0521
_diffrn_reflns_Laue_measured_fraction_full 1.000
_diffrn_reflns_Laue_measured_fraction_max 0.989
_diffrn_reflns_limit_h_max 12
_diffrn_reflns_limit_h_min -13
_diffrn_reflns_limit_k_max 25
_diffrn_reflns_limit_k_min -16
_diffrn_reflns_limit_l_max 35
_diffrn_reflns_limit_l_min -34
_diffrn_reflns_number 41724
_diffrn_reflns_point_group_measured_fraction_full 1.000
_diffrn_reflns_point_group_measured_fraction_max 0.989
_diffrn_reflns_theta_full 67.684
_diffrn_reflns_theta_max 76.513
_diffrn_reflns_theta_min 3.789
_exptl_absorpt_coefficient_mu 7.258
_exptl_absorpt_correction_T_max 1.00000
_exptl_absorpt_correction_T_min 0.70825
_exptl_absorpt_correction_type multi-scan
_exptl_absorpt_process_details
;
CrysAlisPro 1.171.38.43b (Rigaku Oxford Diffraction, 2015)
Empirical absorption correction using spherical harmonics,
 implemented in SCALE3 ABSPACK scaling algorithm.
;
_exptl_crystal_colour green
_exptl_crystal_density_diffrn 1.252
_exptl_crystal_description prism
_exptl_crystal_F_000 2576
_exptl_crystal_size_max 0.200
_exptl_crystal_size_mid 0.120
_exptl_crystal_size_min 0.080
_refine_diff_density_max 1.958
_refine_diff_density_min -0.720
_refine_diff_density_rms 0.076
_refine_ls_abs_structure_details
;
 Refined as an inversion twin.
;
_refine_ls_abs_structure_Flack -0.033(3)
_refine_ls_extinction_method none
_refine_ls_goodness_of_fit_ref 1.039
_refine_ls_hydrogen_treatment constr
_refine_ls_matrix_type full
_refine_ls_number_parameters 704
_refine_ls_number_reflns 13317
_refine_ls_number_restraints 30
_refine_ls_restrained_S_all 1.046
_refine_ls_R_factor_all 0.0477
_refine_ls_R_factor_gt 0.0418
_refine_ls_shift/su_max 0.001
_refine_ls_shift/su_mean 0.000
_refine_ls_structure_factor_coef Fsqd
_refine_ls_weighting_details 'w=1/[\s^2^(Fo^2^)+(0.0627P)^2^+1.7197P] where P=(Fo^2^+2Fc^2^)/3'
_refine_ls_weighting_scheme calc
_refine_ls_wR_factor_gt 0.0999
_refine_ls_wR_factor_ref 0.1047
_reflns_Friedel_coverage 0.817
_reflns_Friedel_fraction_full 1.000
_reflns_Friedel_fraction_max 0.989
_reflns_number_gt 12277
_reflns_number_total 13317
_reflns_threshold_expression 'I > 2\s(I)'
_cod_data_source_file c8dt03427c2.cif
_cod_data_source_block SB594A
_cod_depositor_comments 'Adding full bibliography for 7047353--7047362.cif.'
_cod_database_code 7047362
_shelx_shelxl_version_number 2018/1
_shelx_space_group_comment
;
The symmetry employed for this shelxl refinement is uniquely defined
by the following loop, which should always be used as a source of
symmetry information in preference to the above space-group names.
They are only intended as comments.
;
_shelx_estimated_absorpt_t_min 0.325
_shelx_estimated_absorpt_t_max 0.594

loop_
_space_group_symop_operation_xyz
'x, y, z'
'-x+1/2, -y, z+1/2'
'x+1/2, -y+1/2, -z'
'-x, y+1/2, -z+1/2'

loop_
_atom_site_label
_atom_site_type_symbol
_atom_site_fract_x
_atom_site_fract_y
_atom_site_fract_z
_atom_site_U_iso_or_equiv
_atom_site_adp_type
_atom_site_occupancy
_atom_site_site_symmetry_order
_atom_site_calc_flag
_atom_site_refinement_flags_posn
_atom_site_refinement_flags_adp
Sm1 Sm 0.61217(2) 0.04976(2) 0.29059(2) 0.02564(8) Uani 1 1 d . .
N1 N 0.6551(4) 0.17045(19) 0.25771(15) 0.0259(8) Uani 1 1 d . .
N2 N 0.4558(4) 0.1357(2) 0.25727(16) 0.0281(8) Uani 1 1 d . .
C1 C 0.5382(5) 0.1812(2) 0.25150(17) 0.0249(9) Uani 1 1 d . .
H1 H 0.512453 0.223244 0.242534 0.030 Uiso 1 1 calc R U
C2 C 0.7345(4) 0.2235(2) 0.25040(19) 0.0256(10) Uani 1 1 d . .
C3 C 0.7585(5) 0.2482(2) 0.2046(2) 0.0326(11) Uani 1 1 d . .
C4 C 0.8378(5) 0.3011(3) 0.1999(2) 0.0383(12) Uani 1 1 d . .
H4 H 0.853879 0.317751 0.169253 0.046 Uiso 1 1 calc R U
C5 C 0.8926(6) 0.3293(3) 0.2384(2) 0.0409(12) Uani 1 1 d . .
H5 H 0.944189 0.365644 0.234342 0.049 Uiso 1 1 calc R U
C6 C 0.8720(5) 0.3041(3) 0.2833(2) 0.0362(11) Uani 1 1 d . .
H6 H 0.911044 0.322899 0.309987 0.043 Uiso 1 1 calc R U
C7 C 0.7941(5) 0.2512(2) 0.2896(2) 0.0301(9) Uani 1 1 d . .
C8 C 0.7049(6) 0.2202(3) 0.1600(2) 0.0406(13) Uani 1 1 d . .
H8 H 0.650835 0.183464 0.169314 0.049 Uiso 1 1 calc R U
C9 C 0.8035(8) 0.1935(4) 0.1272(3) 0.0550(18) Uani 1 1 d . .
H9A H 0.765644 0.175700 0.098602 0.083 Uiso 1 1 calc R U
H9B H 0.859193 0.228403 0.118302 0.083 Uiso 1 1 calc R U
H9C H 0.848684 0.159416 0.143542 0.083 Uiso 1 1 calc R U
C10 C 0.6280(9) 0.2695(4) 0.1338(3) 0.063(2) Uani 1 1 d . .
H10A H 0.594515 0.249831 0.105062 0.095 Uiso 1 1 calc R U
H10B H 0.561352 0.283905 0.154248 0.095 Uiso 1 1 calc R U
H10C H 0.678434 0.306696 0.125134 0.095 Uiso 1 1 calc R U
C11 C 0.7701(6) 0.2268(3) 0.3392(2) 0.0366(12) Uani 1 1 d . .
H11 H 0.735044 0.182423 0.336205 0.044 Uiso 1 1 calc R U
C12 C 0.8855(8) 0.2210(4) 0.3692(3) 0.0585(18) Uani 1 1 d . .
H12A H 0.944892 0.194070 0.352579 0.088 Uiso 1 1 calc R U
H12B H 0.919825 0.264127 0.374452 0.088 Uiso 1 1 calc R U
H12C H 0.865503 0.201272 0.399742 0.088 Uiso 1 1 calc R U
C13 C 0.6766(9) 0.2680(4) 0.3637(3) 0.066(2) Uani 1 1 d . .
H13A H 0.662493 0.251359 0.395699 0.099 Uiso 1 1 calc R U
H13B H 0.705989 0.312611 0.365576 0.099 Uiso 1 1 calc R U
H13C H 0.600502 0.266847 0.345727 0.099 Uiso 1 1 calc R U
C14 C 0.3324(5) 0.1531(2) 0.2516(2) 0.0301(10) Uani 1 1 d . .
C15 C 0.2695(5) 0.1332(3) 0.2100(3) 0.0382(12) Uani 1 1 d . .
C16 C 0.1485(6) 0.1509(3) 0.2044(3) 0.0464(15) Uani 1 1 d . .
H16 H 0.106287 0.137671 0.176703 0.056 Uiso 1 1 calc R U
C17 C 0.0883(5) 0.1871(3) 0.2379(3) 0.0485(16) Uani 1 1 d . .
H17 H 0.006116 0.199487 0.233017 0.058 Uiso 1 1 calc R U
C18 C 0.1481(6) 0.2052(3) 0.2784(3) 0.0453(15) Uani 1 1 d . .
H18 H 0.105789 0.229630 0.301624 0.054 Uiso 1 1 calc R U
C19 C 0.2692(5) 0.1889(2) 0.2866(2) 0.0348(11) Uani 1 1 d . .
C20 C 0.3380(7) 0.0980(4) 0.1715(3) 0.0535(18) Uani 1 1 d . .
H20 H 0.406923 0.074682 0.186954 0.064 Uiso 1 1 calc R U
C21 C 0.2620(10) 0.0475(5) 0.1449(4) 0.090(4) Uani 1 1 d . .
H21A H 0.312285 0.026787 0.120571 0.136 Uiso 1 1 calc R U
H21B H 0.232871 0.014765 0.167197 0.136 Uiso 1 1 calc R U
H21C H 0.192474 0.068699 0.129785 0.136 Uiso 1 1 calc R U
C22 C 0.3937(11) 0.1476(5) 0.1363(3) 0.073(2) Uani 1 1 d . .
H22A H 0.437979 0.124466 0.111437 0.109 Uiso 1 1 calc R U
H22B H 0.328571 0.173263 0.122013 0.109 Uiso 1 1 calc R U
H22C H 0.449585 0.176169 0.153315 0.109 Uiso 1 1 calc R U
C23 C 0.3295(6) 0.2113(3) 0.3321(2) 0.0399(13) Uani 1 1 d . .
H23 H 0.411514 0.190701 0.334014 0.048 Uiso 1 1 calc R U
C24 C 0.2569(8) 0.1917(4) 0.3763(3) 0.0599(19) Uani 1 1 d . .
H24A H 0.299143 0.207070 0.404728 0.090 Uiso 1 1 calc R U
H24B H 0.175750 0.210958 0.374931 0.090 Uiso 1 1 calc R U
H24C H 0.249740 0.144517 0.377572 0.090 Uiso 1 1 calc R U
C25 C 0.3466(7) 0.2850(3) 0.3318(3) 0.0537(17) Uani 1 1 d . .
H25A H 0.385552 0.298538 0.361425 0.080 Uiso 1 1 calc R U
H25B H 0.397806 0.297433 0.304976 0.080 Uiso 1 1 calc R U
H25C H 0.267213 0.306117 0.329009 0.080 Uiso 1 1 calc R U
O101 O 0.8565(4) 0.0519(3) 0.30811(18) 0.0527(11) Uani 1 1 d . .
O102 O 0.7709(4) 0.0202(2) 0.22091(16) 0.0414(9) Uani 1 1 d . .
O103 O 0.5374(4) -0.0169(2) 0.21595(17) 0.0445(10) Uani 1 1 d . .
O104 O 0.4007(5) -0.0232(3) 0.2965(3) 0.0694(17) Uani 1 1 d . .
O105 O 0.4579(8) 0.0617(5) 0.3664(2) 0.101(3) Uani 1 1 d . U
O106 O 0.6997(7) 0.0572(3) 0.37919(18) 0.0719(18) Uani 1 1 d . U
C101 C 0.9391(6) 0.0403(4) 0.2700(3) 0.059(2) Uani 1 1 d . .
H10D H 0.962547 -0.005888 0.269445 0.071 Uiso 1 1 calc R U
H10E H 1.013468 0.066446 0.274375 0.071 Uiso 1 1 calc R U
C102 C 0.8783(6) 0.0582(3) 0.2241(3) 0.0463(14) Uani 1 1 d . .
H10F H 0.857821 0.104757 0.223816 0.056 Uiso 1 1 calc R U
H10G H 0.932799 0.049004 0.197043 0.056 Uiso 1 1 calc R U
C103 C 0.7064(7) 0.0290(3) 0.1780(2) 0.0456(14) Uani 1 1 d . .
H10H H 0.762803 0.026000 0.150789 0.055 Uiso 1 1 calc R U
H10I H 0.668056 0.072274 0.177555 0.055 Uiso 1 1 calc R U
C104 C 0.6116(8) -0.0220(3) 0.1744(2) 0.0457(13) Uani 1 1 d . .
H10J H 0.561816 -0.015544 0.145591 0.055 Uiso 1 1 calc R U
H10K H 0.649705 -0.065296 0.172724 0.055 Uiso 1 1 calc R U
C105 C 0.4495(8) -0.0663(4) 0.2206(4) 0.068(2) Uani 1 1 d . .
H10L H 0.487250 -0.105590 0.234093 0.082 Uiso 1 1 calc R U
H10M H 0.415532 -0.077302 0.189149 0.082 Uiso 1 1 calc R U
C106 C 0.3488(8) -0.0421(5) 0.2532(4) 0.080(3) Uani 1 1 d . .
H10N H 0.306692 -0.004892 0.238458 0.096 Uiso 1 1 calc R U
H10O H 0.288446 -0.076770 0.258567 0.096 Uiso 1 1 calc R U
C107 C 0.3145(10) 0.0046(7) 0.3306(6) 0.111(5) Uani 1 1 d . .
H10P H 0.280944 0.045179 0.317486 0.133 Uiso 1 1 calc R U
H10Q H 0.246313 -0.025890 0.335338 0.133 Uiso 1 1 calc R U
C108 C 0.3716(17) 0.0178(7) 0.3756(5) 0.138(8) Uani 1 1 d . .
H10R H 0.311739 0.035113 0.398473 0.165 Uiso 1 1 calc R U
H10S H 0.407860 -0.022027 0.388970 0.165 Uiso 1 1 calc R U
C109 C 0.5107(17) 0.0803(15) 0.4092(5) 0.208(10) Uani 1 1 d D U
H10T H 0.488787 0.126122 0.414376 0.249 Uiso 1 1 calc R U
H10U H 0.469935 0.055144 0.434440 0.249 Uiso 1 1 calc R U
C110 C 0.6308(13) 0.0753(7) 0.4168(3) 0.096(3) Uani 1 1 d D U
H11A H 0.643896 0.043567 0.442564 0.116 Uiso 1 1 calc R U
H11B H 0.660803 0.117556 0.428239 0.116 Uiso 1 1 calc R U
C111 C 0.8166(10) 0.0475(8) 0.3910(3) 0.103(5) Uani 1 1 d . .
H11C H 0.820066 0.011674 0.414149 0.123 Uiso 1 1 calc R U
H11D H 0.846898 0.086788 0.407064 0.123 Uiso 1 1 calc R U
C112 C 0.8986(10) 0.0324(5) 0.3523(3) 0.074(3) Uani 1 1 d . .
H11E H 0.977757 0.053536 0.358448 0.089 Uiso 1 1 calc R U
H11F H 0.912530 -0.014832 0.351726 0.089 Uiso 1 1 calc R U
N3 N 0.7673(4) -0.0339(2) 0.49830(16) 0.0295(9) Uani 1 1 d . .
N4 N 0.7950(5) 0.0323(2) 0.56582(16) 0.0337(10) Uani 1 1 d . .
C26 C 0.7893(5) -0.0229(3) 0.54340(18) 0.0288(10) Uani 1 1 d . .
H26 H 0.802809 -0.060245 0.562274 0.035 Uiso 1 1 calc R U
C27 C 0.7649(5) -0.1001(2) 0.48577(18) 0.0291(10) Uani 1 1 d . .
C28 C 0.8718(6) -0.1317(3) 0.4710(2) 0.0354(11) Uani 1 1 d . .
C29 C 0.8690(7) -0.1983(3) 0.4620(2) 0.0454(15) Uani 1 1 d . .
H29 H 0.941284 -0.219902 0.452695 0.055 Uiso 1 1 calc R U
C30 C 0.7620(7) -0.2331(3) 0.4665(3) 0.0491(16) Uani 1 1 d . .
H30 H 0.761923 -0.278479 0.461656 0.059 Uiso 1 1 calc R U
C31 C 0.6554(7) -0.2016(3) 0.4782(2) 0.0434(14) Uani 1 1 d . .
H31 H 0.581794 -0.225440 0.479965 0.052 Uiso 1 1 calc R U
C32 C 0.6541(6) -0.1347(3) 0.4874(2) 0.0336(11) Uani 1 1 d . .
C33 C 0.9891(6) -0.0936(3) 0.4653(2) 0.0392(13) Uani 1 1 d . .
H33 H 0.965519 -0.047480 0.460094 0.047 Uiso 1 1 calc R U
C34 C 1.0664(6) -0.0955(4) 0.5103(3) 0.0476(15) Uani 1 1 d . .
H34A H 1.140922 -0.070527 0.505306 0.071 Uiso 1 1 calc R U
H34B H 1.020410 -0.076815 0.536636 0.071 Uiso 1 1 calc R U
H34C H 1.087375 -0.140378 0.517703 0.071 Uiso 1 1 calc R U
C35 C 1.0649(7) -0.1140(4) 0.4225(3) 0.0554(17) Uani 1 1 d . .
H35A H 1.138666 -0.087650 0.421024 0.083 Uiso 1 1 calc R U
H35B H 1.087158 -0.159666 0.425632 0.083 Uiso 1 1 calc R U
H35C H 1.017410 -0.107880 0.393534 0.083 Uiso 1 1 calc R U
C36 C 0.5366(6) -0.0998(3) 0.4990(2) 0.0371(12) Uani 1 1 d . .
H36 H 0.549917 -0.052858 0.492407 0.045 Uiso 1 1 calc R U
C37 C 0.5012(7) -0.1061(4) 0.5513(2) 0.0484(15) Uani 1 1 d . .
H37A H 0.425055 -0.082845 0.556958 0.073 Uiso 1 1 calc R U
H37B H 0.490402 -0.151829 0.559218 0.073 Uiso 1 1 calc R U
H37C H 0.565501 -0.087656 0.571092 0.073 Uiso 1 1 calc R U
C38 C 0.4308(6) -0.1221(3) 0.4677(3) 0.0462(14) Uani 1 1 d . .
H38A H 0.357155 -0.098400 0.476377 0.069 Uiso 1 1 calc R U
H38B H 0.450338 -0.113789 0.434386 0.069 Uiso 1 1 calc R U
H38C H 0.417450 -0.168520 0.472292 0.069 Uiso 1 1 calc R U
C39 C 0.7748(6) 0.0896(3) 0.5408(2) 0.0341(11) Uani 1 1 d . .
C40 C 0.8724(6) 0.1214(3) 0.51799(19) 0.0377(12) Uani 1 1 d . .
C41 C 0.8528(9) 0.1831(3) 0.4991(2) 0.054(2) Uani 1 1 d . .
H41 H 0.917730 0.205567 0.484208 0.065 Uiso 1 1 calc R U
C42 C 0.7393(10) 0.2116(4) 0.5019(3) 0.067(3) Uani 1 1 d . .
H42 H 0.727317 0.253543 0.489151 0.080 Uiso 1 1 calc R U
C43 C 0.6432(9) 0.1799(4) 0.5230(3) 0.065(2) Uani 1 1 d . .
H43 H 0.565613 0.199916 0.524095 0.077 Uiso 1 1 calc R U
C44 C 0.6592(7) 0.1192(3) 0.5426(2) 0.0466(15) Uani 1 1 d . .
C45 C 0.9954(6) 0.0896(3) 0.5164(2) 0.0422(13) Uani 1 1 d . .
H45 H 0.981666 0.041885 0.515753 0.051 Uiso 1 1 calc R U
C46 C 1.0668(8) 0.1048(5) 0.5619(3) 0.062(2) Uani 1 1 d . .
H46A H 1.146541 0.083901 0.560436 0.093 Uiso 1 1 calc R U
H46B H 1.077368 0.151630 0.564796 0.093 Uiso 1 1 calc R U
H46C H 1.021867 0.088526 0.589353 0.093 Uiso 1 1 calc R U
C47 C 1.0733(8) 0.1065(5) 0.4733(3) 0.064(2) Uani 1 1 d . .
H47A H 1.151170 0.083747 0.475364 0.096 Uiso 1 1 calc R U
H47B H 1.030867 0.093380 0.444370 0.096 Uiso 1 1 calc R U
H47C H 1.087779 0.153208 0.472570 0.096 Uiso 1 1 calc R U
C48 C 0.5571(7) 0.0835(5) 0.5671(3) 0.064(2) Uani 1 1 d . .
H48 H 0.570462 0.036260 0.561950 0.077 Uiso 1 1 calc R U
C49 C 0.5611(8) 0.0956(5) 0.6206(3) 0.064(2) Uani 1 1 d . .
H49A H 0.494452 0.072241 0.635916 0.096 Uiso 1 1 calc R U
H49B H 0.638810 0.080425 0.633287 0.096 Uiso 1 1 calc R U
H49C H 0.552536 0.141997 0.626762 0.096 Uiso 1 1 calc R U
C50 C 0.4313(10) 0.0998(9) 0.5486(5) 0.112(5) Uani 1 1 d . .
H50A H 0.370370 0.074980 0.566072 0.168 Uiso 1 1 calc R U
H50B H 0.415939 0.146105 0.552753 0.168 Uiso 1 1 calc R U
H50C H 0.426605 0.088939 0.514839 0.168 Uiso 1 1 calc R U
O1S O 0.6788(4) -0.07026(19) 0.31114(16) 0.0416(9) Uani 1 1 d . .
C1S C 0.6363(10) -0.1037(4) 0.3532(3) 0.069(3) Uani 1 1 d . .
H1S1 H 0.547514 -0.110847 0.351588 0.083 Uiso 1 1 calc R U
H1S2 H 0.655062 -0.078407 0.381992 0.083 Uiso 1 1 calc R U
C2S C 0.7023(10) -0.1665(4) 0.3536(4) 0.074(3) Uani 1 1 d . .
H2S1 H 0.773821 -0.164376 0.374849 0.089 Uiso 1 1 calc R U
H2S2 H 0.648448 -0.201835 0.364424 0.089 Uiso 1 1 calc R U
C3S C 0.738(2) -0.1761(5) 0.3073(5) 0.149(9) Uani 1 1 d . .
H3S1 H 0.675986 -0.202011 0.290396 0.179 Uiso 1 1 calc R U
H3S2 H 0.815792 -0.199828 0.306415 0.179 Uiso 1 1 calc R U
C4S C 0.7517(10) -0.1126(3) 0.2842(3) 0.070(3) Uani 1 1 d . .
H4S1 H 0.837662 -0.098540 0.284655 0.083 Uiso 1 1 calc R U
H4S2 H 0.723448 -0.114285 0.250960 0.083 Uiso 1 1 calc R U

loop_
_atom_site_aniso_label
_atom_site_aniso_U_11
_atom_site_aniso_U_22
_atom_site_aniso_U_33
_atom_site_aniso_U_23
_atom_site_aniso_U_13
_atom_site_aniso_U_12
Sm1 0.02950(12) 0.02298(11) 0.02443(12) 0.00213(10) -0.00093(11) 0.00233(11)
N1 0.026(2) 0.0246(18) 0.027(2) 0.0013(15) 0.0013(16) -0.0001(15)
N2 0.030(2) 0.0263(19) 0.028(2) -0.0011(16) -0.0006(16) -0.0035(16)
C1 0.027(2) 0.022(2) 0.026(2) 0.0029(17) 0.0007(18) 0.0030(17)
C2 0.021(2) 0.021(2) 0.035(3) 0.0009(18) 0.0018(18) 0.0045(17)
C3 0.029(2) 0.031(2) 0.038(3) 0.005(2) 0.003(2) 0.0078(19)
C4 0.035(3) 0.035(3) 0.045(3) 0.013(2) 0.009(2) 0.004(2)
C5 0.030(3) 0.030(2) 0.062(4) 0.008(2) 0.003(3) -0.004(2)
C6 0.032(3) 0.031(2) 0.046(3) -0.002(2) -0.002(2) -0.004(2)
C7 0.027(2) 0.027(2) 0.036(3) 0.000(2) 0.000(2) 0.0017(18)
C8 0.049(3) 0.043(3) 0.031(3) 0.007(2) 0.000(2) 0.001(3)
C9 0.078(5) 0.048(3) 0.039(3) -0.003(3) 0.011(3) -0.001(3)
C10 0.074(6) 0.061(4) 0.054(4) 0.014(3) -0.021(4) 0.003(4)
C11 0.039(3) 0.036(3) 0.034(3) -0.002(2) 0.003(2) -0.007(2)
C12 0.059(4) 0.070(4) 0.046(4) 0.015(3) -0.010(4) -0.016(4)
C13 0.085(6) 0.067(5) 0.045(4) 0.001(4) 0.024(4) 0.019(4)
C14 0.028(2) 0.023(2) 0.039(3) 0.004(2) -0.003(2) -0.0027(19)
C15 0.033(3) 0.031(2) 0.051(3) 0.001(3) -0.013(3) -0.0021(19)
C16 0.034(3) 0.036(3) 0.069(4) 0.003(3) -0.019(3) -0.004(2)
C17 0.021(3) 0.046(3) 0.078(5) 0.015(3) -0.008(3) 0.000(2)
C18 0.032(3) 0.042(3) 0.062(4) 0.008(3) 0.009(3) 0.006(2)
C19 0.030(2) 0.030(2) 0.045(3) 0.005(2) 0.004(2) 0.0008(19)
C20 0.055(4) 0.054(4) 0.051(4) -0.017(3) -0.026(3) 0.017(3)
C21 0.088(7) 0.082(6) 0.101(7) -0.052(6) -0.065(6) 0.029(5)
C22 0.092(6) 0.086(6) 0.040(4) -0.003(4) -0.007(4) 0.013(6)
C23 0.037(3) 0.041(3) 0.042(3) -0.003(2) 0.006(2) 0.012(2)
C24 0.064(5) 0.068(5) 0.048(4) 0.004(4) 0.019(4) 0.011(4)
C25 0.055(4) 0.041(3) 0.065(4) -0.010(3) -0.003(3) 0.009(3)
O101 0.048(3) 0.055(3) 0.055(3) 0.017(2) -0.016(2) -0.005(2)
O102 0.047(2) 0.0346(19) 0.042(2) 0.0045(17) 0.0047(18) -0.0013(17)
O103 0.049(2) 0.041(2) 0.043(2) -0.0064(19) -0.006(2) -0.0065(18)
O104 0.048(3) 0.054(3) 0.107(5) 0.024(3) 0.025(3) 0.006(2)
O105 0.100(5) 0.160(8) 0.042(3) -0.003(4) 0.014(3) 0.054(6)
O106 0.113(5) 0.065(3) 0.038(3) -0.012(2) -0.018(3) 0.036(3)
C101 0.032(3) 0.045(4) 0.099(6) 0.010(4) -0.003(3) 0.003(3)
C102 0.037(3) 0.038(3) 0.064(4) 0.004(3) 0.015(3) 0.001(3)
C103 0.062(4) 0.039(3) 0.036(3) 0.001(2) -0.002(3) 0.002(3)
C104 0.062(4) 0.041(3) 0.035(3) -0.009(2) -0.006(3) 0.002(3)
C105 0.057(5) 0.050(4) 0.098(7) -0.011(4) -0.007(4) -0.011(3)
C106 0.048(4) 0.072(5) 0.122(9) 0.003(6) 0.000(5) -0.024(4)
C107 0.055(6) 0.130(10) 0.148(13) 0.068(10) 0.049(7) 0.005(6)
C108 0.179(16) 0.122(10) 0.113(11) 0.067(9) 0.101(12) 0.088(11)
C109 0.162(11) 0.40(3) 0.060(7) -0.090(12) -0.006(8) 0.115(17)
C110 0.134(9) 0.119(8) 0.036(4) -0.027(5) 0.001(5) -0.011(8)
C111 0.088(7) 0.167(12) 0.054(5) 0.040(7) -0.042(5) -0.040(8)
C112 0.082(6) 0.076(5) 0.064(5) -0.013(4) -0.042(5) 0.033(5)
N3 0.035(2) 0.025(2) 0.028(2) -0.0018(16) 0.0006(17) 0.0006(16)
N4 0.042(3) 0.034(2) 0.026(2) -0.0032(17) 0.0024(18) -0.0041(18)
C26 0.029(2) 0.034(2) 0.024(2) -0.0012(19) 0.0049(19) -0.0009(19)
C27 0.039(3) 0.025(2) 0.023(2) 0.0008(18) -0.005(2) -0.001(2)
C28 0.040(3) 0.035(3) 0.031(3) 0.000(2) -0.007(2) 0.003(2)
C29 0.051(4) 0.037(3) 0.049(3) -0.009(3) -0.010(3) 0.013(3)
C30 0.064(4) 0.026(3) 0.057(4) -0.004(3) -0.009(3) 0.001(3)
C31 0.052(3) 0.033(3) 0.046(3) 0.001(2) -0.008(3) -0.008(2)
C32 0.040(3) 0.030(2) 0.031(3) 0.001(2) -0.001(2) -0.002(2)
C33 0.038(3) 0.041(3) 0.040(3) -0.007(2) -0.005(2) 0.010(2)
C34 0.038(3) 0.057(4) 0.048(4) -0.004(3) -0.008(3) 0.009(3)
C35 0.047(4) 0.070(5) 0.049(4) -0.010(3) 0.007(3) 0.002(3)
C36 0.039(3) 0.037(3) 0.036(3) 0.004(2) 0.003(2) -0.004(2)
C37 0.049(4) 0.060(4) 0.036(3) 0.000(3) 0.008(3) -0.002(3)
C38 0.046(3) 0.047(3) 0.046(3) 0.005(3) -0.003(3) -0.007(3)
C39 0.042(3) 0.032(2) 0.028(3) -0.009(2) -0.004(2) 0.000(2)
C40 0.054(4) 0.032(2) 0.027(2) -0.005(2) -0.005(2) -0.006(2)
C41 0.101(6) 0.033(3) 0.029(3) -0.002(2) -0.002(3) -0.009(3)
C42 0.125(8) 0.035(3) 0.041(4) -0.003(3) -0.008(4) 0.020(4)
C43 0.086(6) 0.062(4) 0.045(4) -0.019(3) -0.013(4) 0.038(4)
C44 0.051(4) 0.050(3) 0.039(3) -0.017(3) -0.004(3) 0.015(3)
C45 0.042(3) 0.045(3) 0.040(3) 0.001(3) 0.000(3) -0.013(3)
C46 0.054(4) 0.087(6) 0.044(4) 0.006(4) -0.005(3) -0.016(4)
C47 0.052(4) 0.096(6) 0.044(4) -0.012(4) 0.007(3) -0.024(4)
C48 0.043(4) 0.080(5) 0.071(5) -0.035(4) 0.001(4) 0.014(4)
C49 0.059(5) 0.074(5) 0.059(5) -0.014(4) 0.012(4) 0.011(4)
C50 0.050(5) 0.198(16) 0.087(8) -0.048(9) -0.007(5) 0.021(7)
O1S 0.051(3) 0.0303(18) 0.043(2) 0.0054(16) 0.0081(19) 0.0030(17)
C1S 0.099(7) 0.044(3) 0.065(5) 0.020(3) 0.028(5) 0.004(4)
C2S 0.088(7) 0.055(4) 0.079(6) 0.030(4) 0.004(5) 0.010(4)
C3S 0.30(3) 0.051(5) 0.092(9) 0.026(5) 0.066(12) 0.073(10)
C4S 0.106(7) 0.040(3) 0.062(5) 0.013(3) 0.034(5) 0.027(4)

loop_
_atom_type_symbol
_atom_type_description
_atom_type_scat_dispersion_real
_atom_type_scat_dispersion_imag
_atom_type_scat_source
C C 0.0181 0.0091 'International Tables Vol C Tables 4.2.6.8 and 6.1.1.4'
H H 0.0000 0.0000 'International Tables Vol C Tables 4.2.6.8 and 6.1.1.4'
N N 0.0311 0.0180 'International Tables Vol C Tables 4.2.6.8 and 6.1.1.4'
O O 0.0492 0.0322 'International Tables Vol C Tables 4.2.6.8 and 6.1.1.4'
Sm Sm -5.3236 12.2178 'International Tables Vol C Tables 4.2.6.8 and 6.1.1.4'

loop_
_geom_angle_atom_site_label_1
_geom_angle_atom_site_label_2
_geom_angle_atom_site_label_3
_geom_angle
N2 Sm1 O103 82.26(14)
N2 Sm1 O1S 152.39(14)
O103 Sm1 O1S 76.85(14)
N2 Sm1 O106 121.69(15)
O103 Sm1 O106 151.93(17)
O1S Sm1 O106 75.59(16)
N2 Sm1 O102 108.29(14)
O103 Sm1 O102 60.23(15)
O1S Sm1 O102 76.60(13)
O106 Sm1 O102 117.37(18)
N2 Sm1 N1 51.07(13)
O103 Sm1 N1 105.18(14)
O1S Sm1 N1 152.92(14)
O106 Sm1 N1 101.75(17)
O102 Sm1 N1 81.16(13)
N2 Sm1 O101 133.83(14)
O103 Sm1 O101 117.23(16)
O1S Sm1 O101 72.76(15)
O106 Sm1 O101 58.5(2)
O102 Sm1 O101 59.96(15)
N1 Sm1 O101 82.84(14)
N2 Sm1 O105 79.3(2)
O103 Sm1 O105 118.4(2)
O1S Sm1 O105 94.9(2)
O106 Sm1 O105 59.3(2)
O102 Sm1 O105 171.5(2)
N1 Sm1 O105 107.0(2)
O101 Sm1 O105 117.8(2)
N2 Sm1 O104 80.91(15)
O103 Sm1 O104 60.32(19)
O1S Sm1 O104 73.14(15)
O106 Sm1 O104 106.0(2)
O102 Sm1 O104 117.51(17)
N1 Sm1 O104 131.94(15)
O101 Sm1 O104 145.22(16)
O105 Sm1 O104 58.9(3)
N2 Sm1 C1 25.54(14)
O103 Sm1 C1 95.37(14)
O1S Sm1 C1 171.38(13)
O106 Sm1 C1 112.46(16)
O102 Sm1 C1 96.39(13)
N1 Sm1 C1 25.62(13)
O101 Sm1 C1 108.30(14)
O105 Sm1 C1 92.1(2)
O104 Sm1 C1 106.45(15)
C1 N1 C2 116.8(4)
C1 N1 Sm1 91.8(3)
C2 N1 Sm1 150.7(3)
C1 N2 C14 117.8(4)
C1 N2 Sm1 94.4(3)
C14 N2 Sm1 146.6(3)
N2 C1 N1 122.4(4)
N2 C1 Sm1 60.1(3)
N1 C1 Sm1 62.6(3)
N2 C1 H1 118.8
N1 C1 H1 118.8
Sm1 C1 H1 174.1
C7 C2 C3 119.0(5)
C7 C2 N1 119.1(5)
C3 C2 N1 121.9(5)
C4 C3 C2 118.9(5)
C4 C3 C8 117.7(5)
C2 C3 C8 123.4(5)
C5 C4 C3 122.0(5)
C5 C4 H4 119.0
C3 C4 H4 119.0
C4 C5 C6 119.4(5)
C4 C5 H5 120.3
C6 C5 H5 120.3
C5 C6 C7 120.5(6)
C5 C6 H6 119.7
C7 C6 H6 119.7
C6 C7 C2 120.1(5)
C6 C7 C11 119.0(5)
C2 C7 C11 120.8(5)
C3 C8 C10 111.5(6)
C3 C8 C9 111.6(6)
C10 C8 C9 110.0(6)
C3 C8 H8 107.9
C10 C8 H8 107.9
C9 C8 H8 107.9
C8 C9 H9A 109.5
C8 C9 H9B 109.5
H9A C9 H9B 109.5
C8 C9 H9C 109.5
H9A C9 H9C 109.5
H9B C9 H9C 109.5
C8 C10 H10A 109.5
C8 C10 H10B 109.5
H10A C10 H10B 109.5
C8 C10 H10C 109.5
H10A C10 H10C 109.5
H10B C10 H10C 109.5
C13 C11 C7 110.9(5)
C13 C11 C12 110.9(7)
C7 C11 C12 113.2(5)
C13 C11 H11 107.2
C7 C11 H11 107.2
C12 C11 H11 107.2
C11 C12 H12A 109.5
C11 C12 H12B 109.5
H12A C12 H12B 109.5
C11 C12 H12C 109.5
H12A C12 H12C 109.5
H12B C12 H12C 109.5
C11 C13 H13A 109.5
C11 C13 H13B 109.5
H13A C13 H13B 109.5
C11 C13 H13C 109.5
H13A C13 H13C 109.5
H13B C13 H13C 109.5
N2 C14 C19 121.8(5)
N2 C14 C15 119.1(5)
C19 C14 C15 119.1(5)
C16 C15 C14 118.9(6)
C16 C15 C20 121.6(6)
C14 C15 C20 119.4(5)
C17 C16 C15 121.8(6)
C17 C16 H16 119.1
C15 C16 H16 119.1
C18 C17 C16 119.3(5)
C18 C17 H17 120.3
C16 C17 H17 120.3
C17 C18 C19 122.1(6)
C17 C18 H18 119.0
C19 C18 H18 119.0
C18 C19 C14 118.8(6)
C18 C19 C23 119.0(6)
C14 C19 C23 122.3(5)
C15 C20 C21 114.2(7)
C15 C20 C22 109.8(6)
C21 C20 C22 110.5(8)
C15 C20 H20 107.3
C21 C20 H20 107.3
C22 C20 H20 107.3
C20 C21 H21A 109.5
C20 C21 H21B 109.5
H21A C21 H21B 109.5
C20 C21 H21C 109.5
H21A C21 H21C 109.5
H21B C21 H21C 109.5
C20 C22 H22A 109.5
C20 C22 H22B 109.5
H22A C22 H22B 109.5
C20 C22 H22C 109.5
H22A C22 H22C 109.5
H22B C22 H22C 109.5
C19 C23 C25 110.7(5)
C19 C23 C24 112.3(6)
C25 C23 C24 109.2(6)
C19 C23 H23 108.2
C25 C23 H23 108.2
C24 C23 H23 108.2
C23 C24 H24A 109.5
C23 C24 H24B 109.5
H24A C24 H24B 109.5
C23 C24 H24C 109.5
H24A C24 H24C 109.5
H24B C24 H24C 109.5
C23 C25 H25A 109.5
C23 C25 H25B 109.5
H25A C25 H25B 109.5
C23 C25 H25C 109.5
H25A C25 H25C 109.5
H25B C25 H25C 109.5
C112 O101 C101 114.5(7)
C112 O101 Sm1 119.0(6)
C101 O101 Sm1 119.1(4)
C103 O102 C102 113.5(5)
C103 O102 Sm1 105.7(4)
C102 O102 Sm1 111.5(4)
C105 O103 C104 114.3(6)
C105 O103 Sm1 121.0(5)
C104 O103 Sm1 120.9(4)
C106 O104 C107 114.6(9)
C106 O104 Sm1 116.1(5)
C107 O104 Sm1 111.5(7)
C108 O105 C109 108.2(15)
C108 O105 Sm1 122.0(8)
C109 O105 Sm1 116.3(9)
C111 O106 C110 112.5(8)
C111 O106 Sm1 124.4(6)
C110 O106 Sm1 123.0(7)
O101 C101 C102 108.9(5)
O101 C101 H10D 109.9
C102 C101 H10D 109.9
O101 C101 H10E 109.9
C102 C101 H10E 109.9
H10D C101 H10E 108.3
O102 C102 C101 106.7(5)
O102 C102 H10F 110.4
C101 C102 H10F 110.4
O102 C102 H10G 110.4
C101 C102 H10G 110.4
H10F C102 H10G 108.6
O102 C103 C104 108.5(5)
O102 C103 H10H 110.0
C104 C103 H10H 110.0
O102 C103 H10I 110.0
C104 C103 H10I 110.0
H10H C103 H10I 108.4
O103 C104 C103 106.9(5)
O103 C104 H10J 110.3
C103 C104 H10J 110.3
O103 C104 H10K 110.3
C103 C104 H10K 110.3
H10J C104 H10K 108.6
O103 C105 C106 108.4(6)
O103 C105 H10L 110.0
C106 C105 H10L 110.0
O103 C105 H10M 110.0
C106 C105 H10M 110.0
H10L C105 H10M 108.4
O104 C106 C105 108.7(7)
O104 C106 H10N 109.9
C105 C106 H10N 109.9
O104 C106 H10O 110.0
C105 C106 H10O 109.9
H10N C106 H10O 108.3
C108 C107 O104 111.7(10)
C108 C107 H10P 109.3
O104 C107 H10P 109.3
C108 C107 H10Q 109.3
O104 C107 H10Q 109.3
H10P C107 H10Q 107.9
O105 C108 C107 105.3(9)
O105 C108 H10R 110.7
C107 C108 H10R 110.7
O105 C108 H10S 110.7
C107 C108 H10S 110.7
H10R C108 H10S 108.8
C110 C109 O105 121.8(11)
C110 C109 H10T 106.9
O105 C109 H10T 106.9
C110 C109 H10U 106.9
O105 C109 H10U 106.9
H10T C109 H10U 106.7
C109 C110 O106 116.5(9)
C109 C110 H11A 108.2
O106 C110 H11A 108.2
C109 C110 H11B 108.2
O106 C110 H11B 108.2
H11A C110 H11B 107.3
O106 C111 C112 116.3(7)
O106 C111 H11C 108.2
C112 C111 H11C 108.2
O106 C111 H11D 108.2
C112 C111 H11D 108.2
H11C C111 H11D 107.4
O101 C112 C111 113.9(7)
O101 C112 H11E 108.8
C111 C112 H11E 108.8
O101 C112 H11F 108.8
C111 C112 H11F 108.8
H11E C112 H11F 107.7
C26 N3 C27 114.4(4)
C26 N4 C39 119.3(5)
N4 C26 N3 128.9(5)
N4 C26 H26 115.6
N3 C26 H26 115.6
C28 C27 C32 119.7(5)
C28 C27 N3 120.5(5)
C32 C27 N3 119.9(5)
C29 C28 C27 119.4(6)
C29 C28 C33 120.6(6)
C27 C28 C33 120.0(5)
C30 C29 C28 120.8(6)
C30 C29 H29 119.6
C28 C29 H29 119.6
C31 C30 C29 119.9(5)
C31 C30 H30 120.0
C29 C30 H30 120.0
C30 C31 C32 121.0(6)
C30 C31 H31 119.5
C32 C31 H31 119.5
C31 C32 C27 118.9(6)
C31 C32 C36 121.1(6)
C27 C32 C36 120.1(5)
C28 C33 C35 113.8(5)
C28 C33 C34 111.8(6)
C35 C33 C34 110.2(6)
C28 C33 H33 106.9
C35 C33 H33 106.9
C34 C33 H33 106.9
C33 C34 H34A 109.5
C33 C34 H34B 109.5
H34A C34 H34B 109.5
C33 C34 H34C 109.5
H34A C34 H34C 109.5
H34B C34 H34C 109.5
C33 C35 H35A 109.5
C33 C35 H35B 109.5
H35A C35 H35B 109.5
C33 C35 H35C 109.5
H35A C35 H35C 109.5
H35B C35 H35C 109.5
C32 C36 C37 112.6(5)
C32 C36 C38 112.3(5)
C37 C36 C38 109.7(5)
C32 C36 H36 107.3
C37 C36 H36 107.3
C38 C36 H36 107.3
C36 C37 H37A 109.5
C36 C37 H37B 109.5
H37A C37 H37B 109.5
C36 C37 H37C 109.5
H37A C37 H37C 109.5
H37B C37 H37C 109.5
C36 C38 H38A 109.5
C36 C38 H38B 109.5
H38A C38 H38B 109.5
C36 C38 H38C 109.5
H38A C38 H38C 109.5
H38B C38 H38C 109.5
N4 C39 C44 119.4(6)
N4 C39 C40 120.2(5)
C44 C39 C40 120.0(6)
C41 C40 C39 118.7(7)
C41 C40 C45 121.7(7)
C39 C40 C45 119.6(5)
C42 C41 C40 120.3(8)
C42 C41 H41 119.9
C40 C41 H41 119.9
C43 C42 C41 121.1(7)
C43 C42 H42 119.5
C41 C42 H42 119.5
C42 C43 C44 120.4(8)
C42 C43 H43 119.8
C44 C43 H43 119.8
C43 C44 C39 119.5(8)
C43 C44 C48 122.1(7)
C39 C44 C48 118.4(6)
C40 C45 C47 115.3(6)
C40 C45 C46 110.2(6)
C47 C45 C46 109.4(6)
C40 C45 H45 107.2
C47 C45 H45 107.2
C46 C45 H45 107.2
C45 C46 H46A 109.5
C45 C46 H46B 109.5
H46A C46 H46B 109.5
C45 C46 H46C 109.5
H46A C46 H46C 109.5
H46B C46 H46C 109.5
C45 C47 H47A 109.5
C45 C47 H47B 109.5
H47A C47 H47B 109.5
C45 C47 H47C 109.5
H47A C47 H47C 109.5
H47B C47 H47C 109.5
C44 C48 C50 114.3(10)
C44 C48 C49 110.5(7)
C50 C48 C49 109.3(7)
C44 C48 H48 107.5
C50 C48 H48 107.5
C49 C48 H48 107.5
C48 C49 H49A 109.5
C48 C49 H49B 109.5
H49A C49 H49B 109.5
C48 C49 H49C 109.5
H49A C49 H49C 109.5
H49B C49 H49C 109.5
C48 C50 H50A 109.5
C48 C50 H50B 109.5
H50A C50 H50B 109.5
C48 C50 H50C 109.5
H50A C50 H50C 109.5
H50B C50 H50C 109.5
C4S O1S C1S 109.2(5)
C4S O1S Sm1 128.4(4)
C1S O1S Sm1 122.4(4)
O1S C1S C2S 105.5(7)
O1S C1S H1S1 110.7
C2S C1S H1S1 110.7
O1S C1S H1S2 110.7
C2S C1S H1S2 110.7
H1S1 C1S H1S2 108.8
C3S C2S C1S 104.8(8)
C3S C2S H2S1 110.8
C1S C2S H2S1 110.8
C3S C2S H2S2 110.8
C1S C2S H2S2 110.8
H2S1 C2S H2S2 108.9
C2S C3S C4S 108.7(9)
C2S C3S H3S1 109.9
C4S C3S H3S1 109.9
C2S C3S H3S2 109.9
C4S C3S H3S2 109.9
H3S1 C3S H3S2 108.3
O1S C4S C3S 104.8(7)
O1S C4S H4S1 110.8
C3S C4S H4S1 110.8
O1S C4S H4S2 110.8
C3S C4S H4S2 110.8
H4S1 C4S H4S2 108.9

loop_
_geom_bond_atom_site_label_1
_geom_bond_atom_site_label_2
_geom_bond_distance
Sm1 N2 2.649(4)
Sm1 O103 2.651(4)
Sm1 O1S 2.655(4)
Sm1 O106 2.686(5)
Sm1 O102 2.703(4)
Sm1 N1 2.707(4)
Sm1 O101 2.736(5)
Sm1 O105 2.744(7)
Sm1 O104 2.781(6)
Sm1 C1 3.047(5)
N1 C1 1.318(7)
N1 C2 1.419(6)
N2 C1 1.317(7)
N2 C14 1.414(7)
C1 H1 0.9500
C2 C7 1.409(8)
C2 C3 1.415(8)
C3 C4 1.405(8)
C3 C8 1.508(9)
C4 C5 1.373(9)
C4 H4 0.9500
C5 C6 1.391(9)
C5 H5 0.9500
C6 C7 1.403(7)
C6 H6 0.9500
C7 C11 1.512(8)
C8 C10 1.520(9)
C8 C9 1.532(10)
C8 H8 1.0000
C9 H9A 0.9800
C9 H9B 0.9800
C9 H9C 0.9800
C10 H10A 0.9800
C10 H10B 0.9800
C10 H10C 0.9800
C11 C13 1.505(10)
C11 C12 1.532(10)
C11 H11 1.0000
C12 H12A 0.9800
C12 H12B 0.9800
C12 H12C 0.9800
C13 H13A 0.9800
C13 H13B 0.9800
C13 H13C 0.9800
C14 C19 1.417(8)
C14 C15 1.426(8)
C15 C16 1.391(8)
C15 C20 1.510(10)
C16 C17 1.378(11)
C16 H16 0.9500
C17 C18 1.373(11)
C17 H17 0.9500
C18 C19 1.394(8)
C18 H18 0.9500
C19 C23 1.519(9)
C20 C21 1.536(10)
C20 C22 1.554(13)
C20 H20 1.0000
C21 H21A 0.9800
C21 H21B 0.9800
C21 H21C 0.9800
C22 H22A 0.9800
C22 H22B 0.9800
C22 H22C 0.9800
C23 C25 1.539(9)
C23 C24 1.538(9)
C23 H23 1.0000
C24 H24A 0.9800
C24 H24B 0.9800
C24 H24C 0.9800
C25 H25A 0.9800
C25 H25B 0.9800
C25 H25C 0.9800
O101 C112 1.392(9)
O101 C101 1.429(11)
O102 C103 1.417(8)
O102 C102 1.424(8)
O103 C105 1.414(9)
O103 C104 1.434(9)
O104 C106 1.405(13)
O104 C107 1.468(14)
O105 C108 1.34(2)
O105 C109 1.397(17)
O106 C111 1.345(13)
O106 C110 1.357(12)
C101 C102 1.505(11)
C101 H10D 0.9900
C101 H10E 0.9900
C102 H10F 0.9900
C102 H10G 0.9900
C103 C104 1.490(10)
C103 H10H 0.9900
C103 H10I 0.9900
C104 H10J 0.9900
C104 H10K 0.9900
C105 C106 1.527(14)
C105 H10L 0.9900
C105 H10M 0.9900
C106 H10N 0.9900
C106 H10O 0.9900
C107 C108 1.45(2)
C107 H10P 0.9900
C107 H10Q 0.9900
C108 H10R 0.9900
C108 H10S 0.9900
C109 C110 1.344(18)
C109 H10T 0.9900
C109 H10U 0.9900
C110 H11A 0.9900
C110 H11B 0.9900
C111 C112 1.450(17)
C111 H11C 0.9900
C111 H11D 0.9900
C112 H11E 0.9900
C112 H11F 0.9900
N3 C26 1.317(7)
N3 C27 1.416(7)
N4 C26 1.309(7)
N4 C39 1.399(8)
C26 H26 0.9500
C27 C28 1.410(8)
C27 C32 1.416(8)
C28 C29 1.402(8)
C28 C33 1.521(9)
C29 C30 1.387(11)
C29 H29 0.9500
C30 C31 1.382(11)
C30 H30 0.9500
C31 C32 1.409(8)
C31 H31 0.9500
C32 C36 1.517(8)
C33 C35 1.527(9)
C33 C34 1.530(9)
C33 H33 1.0000
C34 H34A 0.9800
C34 H34B 0.9800
C34 H34C 0.9800
C35 H35A 0.9800
C35 H35B 0.9800
C35 H35C 0.9800
C36 C37 1.534(8)
C36 C38 1.533(9)
C36 H36 1.0000
C37 H37A 0.9800
C37 H37B 0.9800
C37 H37C 0.9800
C38 H38A 0.9800
C38 H38B 0.9800
C38 H38C 0.9800
C39 C44 1.413(9)
C39 C40 1.414(9)
C40 C41 1.403(9)
C40 C45 1.506(10)
C41 C42 1.384(14)
C41 H41 0.9500
C42 C43 1.379(15)
C42 H42 0.9500
C43 C44 1.386(11)
C43 H43 0.9500
C44 C48 1.513(12)
C45 C47 1.530(10)
C45 C46 1.537(10)
C45 H45 1.0000
C46 H46A 0.9800
C46 H46B 0.9800
C46 H46C 0.9800
C47 H47A 0.9800
C47 H47B 0.9800
C47 H47C 0.9800
C48 C50 1.519(13)
C48 C49 1.531(12)
C48 H48 1.0000
C49 H49A 0.9800
C49 H49B 0.9800
C49 H49C 0.9800
C50 H50A 0.9800
C50 H50B 0.9800
C50 H50C 0.9800
O1S C4S 1.411(8)
O1S C1S 1.452(8)
C1S C2S 1.489(12)
C1S H1S1 0.9900
C1S H1S2 0.9900
C2S C3S 1.380(16)
C2S H2S1 0.9900
C2S H2S2 0.9900
C3S C4S 1.476(12)
C3S H3S1 0.9900
C3S H3S2 0.9900
C4S H4S1 0.9900
C4S H4S2 0.9900

loop_
_geom_torsion_atom_site_label_1
_geom_torsion_atom_site_label_2
_geom_torsion_atom_site_label_3
_geom_torsion_atom_site_label_4
_geom_torsion
C14 N2 C1 N1 177.4(5)
Sm1 N2 C1 N1 6.7(5)
C14 N2 C1 Sm1 170.7(5)
C2 N1 C1 N2 -180.0(5)
Sm1 N1 C1 N2 -6.5(5)
C2 N1 C1 Sm1 -173.4(5)
C1 N1 C2 C7 110.4(5)
Sm1 N1 C2 C7 -56.1(8)
C1 N1 C2 C3 -71.7(6)
Sm1 N1 C2 C3 121.8(6)
C7 C2 C3 C4 -2.2(7)
N1 C2 C3 C4 179.8(5)
C7 C2 C3 C8 176.8(5)
N1 C2 C3 C8 -1.2(7)
C2 C3 C4 C5 0.1(8)
C8 C3 C4 C5 -179.0(6)
C3 C4 C5 C6 1.6(9)
C4 C5 C6 C7 -1.3(9)
C5 C6 C7 C2 -0.9(8)
C5 C6 C7 C11 -177.6(5)
C3 C2 C7 C6 2.6(7)
N1 C2 C7 C6 -179.4(4)
C3 C2 C7 C11 179.3(5)
N1 C2 C7 C11 -2.7(7)
C4 C3 C8 C10 -61.5(8)
C2 C3 C8 C10 119.5(6)
C4 C3 C8 C9 61.9(7)
C2 C3 C8 C9 -117.1(6)
C6 C7 C11 C13 80.2(7)
C2 C7 C11 C13 -96.5(7)
C6 C7 C11 C12 -45.1(7)
C2 C7 C11 C12 138.1(6)
C1 N2 C14 C19 -75.0(7)
Sm1 N2 C14 C19 88.0(7)
C1 N2 C14 C15 105.9(6)
Sm1 N2 C14 C15 -91.1(8)
N2 C14 C15 C16 -179.4(5)
C19 C14 C15 C16 1.5(8)
N2 C14 C15 C20 -4.0(8)
C19 C14 C15 C20 176.9(6)
C14 C15 C16 C17 0.1(9)
C20 C15 C16 C17 -175.1(6)
C15 C16 C17 C18 -1.4(10)
C16 C17 C18 C19 1.0(10)
C17 C18 C19 C14 0.7(9)
C17 C18 C19 C23 179.4(6)
N2 C14 C19 C18 179.0(5)
C15 C14 C19 C18 -1.9(8)
N2 C14 C19 C23 0.4(8)
C15 C14 C19 C23 179.4(5)
C16 C15 C20 C21 -38.1(10)
C14 C15 C20 C21 146.7(7)
C16 C15 C20 C22 86.7(8)
C14 C15 C20 C22 -88.5(7)
C18 C19 C23 C25 -68.8(7)
C14 C19 C23 C25 109.8(6)
C18 C19 C23 C24 53.4(7)
C14 C19 C23 C24 -127.9(6)
C112 O101 C101 C102 175.2(6)
Sm1 O101 C101 C102 25.4(7)
C103 O102 C102 C101 -176.7(5)
Sm1 O102 C102 C101 64.1(5)
O101 C101 C102 O102 -57.9(7)
C102 O102 C103 C104 168.7(5)
Sm1 O102 C103 C104 -68.9(5)
C105 O103 C104 C103 -174.0(6)
Sm1 O103 C104 C103 -15.7(7)
O102 C103 C104 O103 56.7(7)
C104 O103 C105 C106 -158.1(7)
Sm1 O103 C105 C106 43.7(9)
C107 O104 C106 C105 176.8(8)
Sm1 O104 C106 C105 44.5(9)
O103 C105 C106 O104 -56.2(10)
C106 O104 C107 C108 175.1(10)
Sm1 O104 C107 C108 -50.5(11)
C109 O105 C108 C107 175.6(12)
Sm1 O105 C108 C107 -45.4(12)
O104 C107 C108 O105 62.2(12)
C108 O105 C109 C110 124(2)
Sm1 O105 C109 C110 -18(3)
O105 C109 C110 O106 6(4)
C111 O106 C110 C109 -174.1(19)
Sm1 O106 C110 C109 10(2)
C110 O106 C111 C112 -175.9(11)
Sm1 O106 C111 C112 0.4(17)
C101 O101 C112 C111 177.0(9)
Sm1 O101 C112 C111 -33.1(11)
O106 C111 C112 O101 21.4(17)
C39 N4 C26 N3 0.7(9)
C27 N3 C26 N4 -178.6(6)
C26 N3 C27 C28 -90.3(6)
C26 N3 C27 C32 90.7(6)
C32 C27 C28 C29 -5.5(8)
N3 C27 C28 C29 175.5(5)
C32 C27 C28 C33 175.0(5)
N3 C27 C28 C33 -4.0(8)
C27 C28 C29 C30 1.4(9)
C33 C28 C29 C30 -179.1(6)
C28 C29 C30 C31 2.7(11)
C29 C30 C31 C32 -2.5(11)
C30 C31 C32 C27 -1.7(9)
C30 C31 C32 C36 178.5(6)
C28 C27 C32 C31 5.7(8)
N3 C27 C32 C31 -175.4(5)
C28 C27 C32 C36 -174.5(5)
N3 C27 C32 C36 4.5(8)
C29 C28 C33 C35 39.4(8)
C27 C28 C33 C35 -141.2(6)
C29 C28 C33 C34 -86.3(7)
C27 C28 C33 C34 93.2(6)
C31 C32 C36 C37 82.6(7)
C27 C32 C36 C37 -97.2(6)
C31 C32 C36 C38 -41.7(8)
C27 C32 C36 C38 138.4(5)
C26 N4 C39 C44 98.5(7)
C26 N4 C39 C40 -88.2(7)
N4 C39 C40 C41 -171.0(5)
C44 C39 C40 C41 2.3(8)
N4 C39 C40 C45 6.4(8)
C44 C39 C40 C45 179.7(5)
C39 C40 C41 C42 -1.3(9)
C45 C40 C41 C42 -178.6(6)
C40 C41 C42 C43 -0.4(11)
C41 C42 C43 C44 1.2(11)
C42 C43 C44 C39 -0.2(10)
C42 C43 C44 C48 178.5(7)
N4 C39 C44 C43 171.7(6)
C40 C39 C44 C43 -1.5(9)
N4 C39 C44 C48 -7.0(9)
C40 C39 C44 C48 179.7(6)
C41 C40 C45 C47 -32.4(8)
C39 C40 C45 C47 150.3(6)
C41 C40 C45 C46 92.1(7)
C39 C40 C45 C46 -85.2(7)
C43 C44 C48 C50 29.2(11)
C39 C44 C48 C50 -152.2(8)
C43 C44 C48 C49 -94.6(9)
C39 C44 C48 C49 84.1(8)
C4S O1S C1S C2S 7.8(11)
Sm1 O1S C1S C2S -175.2(6)
O1S C1S C2S C3S -21.7(15)
C1S C2S C3S C4S 27.5(19)
C1S O1S C4S C3S 8.2(14)
Sm1 O1S C4S C3S -168.5(10)
C2S C3S C4S O1S -22.9(19)
